data_1575149
loop_
_publ_author_name
'Chai, Yuqiao'
'Yang, Yu-Ting'
'Xue, Jin-Peng'

_publ_section_title
;
 Entanglement of spin transition and structural adaptability: manipulating
 the slow spin equilibrium by the guest-mediated fine-tuning of elastic
 frustration.
;
_journal_issue 34
_journal_name_full 'Chemical science'
_journal_page_first 15555
_journal_page_last 15563
_journal_paper_doi 10.1039/d5sc01202c
_journal_volume 16
_journal_year 2025
_chemical_formula_moiety 'C26 H20 Fe N12 Pd, C H4 O, 0.5(C H O), 3(H2 O)'
_chemical_formula_sum 'C27.5 H30.5 Fe N12 O4.5 Pd'
_chemical_formula_weight 763.39
_space_group_crystal_system triclinic
_space_group_IT_number 2
_space_group_name_Hall '-P 1'
_space_group_name_H-M_alt 'P -1'
_atom_sites_solution_hydrogens mixed
_audit_creation_date 2024-05-23
_audit_creation_method
;
Olex2 1.5
(compiled 2023.08.24 svn.re1ec1418 for OlexSys, GUI svn.r6817)
;
_audit_update_record
;
2024-05-23 deposited with the CCDC.	2025-07-21 downloaded from the CCDC.
;
_cell_angle_alpha 104.49(3)
_cell_angle_beta 99.92(3)
_cell_angle_gamma 90.28(3)
_cell_formula_units_Z 2
_cell_length_a 7.4570(15)
_cell_length_b 14.711(3)
_cell_length_c 15.442(3)
_cell_measurement_reflns_used 11719
_cell_measurement_temperature 293(2)
_cell_measurement_theta_max 26.00
_cell_measurement_theta_min 3.14
_cell_volume 1613.5(6)
_computing_molecular_graphics 'Olex2 1.5 (Dolomanov et al., 2009)'
_computing_publication_material 'Olex2 1.5 (Dolomanov et al., 2009)'
_computing_structure_refinement 'SHELXL 2016/6 (Sheldrick, 2015)'
_computing_structure_solution 'olex2.solve 1.5 (Bourhis et al., 2015)'
_diffrn_ambient_temperature 293(2)
_diffrn_measured_fraction_theta_full 0.915
_diffrn_measured_fraction_theta_max 0.915
_diffrn_measurement_device_type 'Bruker P4'
_diffrn_measurement_method '\w scans'
_diffrn_radiation_monochromator graphite
_diffrn_radiation_type MoK\a
_diffrn_radiation_wavelength 0.71073
_diffrn_reflns_av_R_equivalents 0.0667
_diffrn_reflns_av_unetI/netI 0.0731
_diffrn_reflns_Laue_measured_fraction_full 0.915
_diffrn_reflns_Laue_measured_fraction_max 0.915
_diffrn_reflns_limit_h_max 8
_diffrn_reflns_limit_h_min -8
_diffrn_reflns_limit_k_max 17
_diffrn_reflns_limit_k_min -17
_diffrn_reflns_limit_l_max 18
_diffrn_reflns_limit_l_min -18
_diffrn_reflns_number 10053
_diffrn_reflns_point_group_measured_fraction_full 0.915
_diffrn_reflns_point_group_measured_fraction_max 0.915
_diffrn_reflns_theta_full 25.026
_diffrn_reflns_theta_max 25.026
_diffrn_reflns_theta_min 1.432
_exptl_absorpt_coefficient_mu 1.062
_exptl_absorpt_correction_type none
_exptl_crystal_colour 'clear light yellow'
_exptl_crystal_colour_lustre clear
_exptl_crystal_colour_modifier light
_exptl_crystal_colour_primary yellow
_exptl_crystal_density_diffrn 1.571
_exptl_crystal_description plate
_exptl_crystal_F_000 775
_refine_diff_density_max 1.888
_refine_diff_density_min -1.407
_refine_diff_density_rms 0.137
_refine_ls_extinction_method none
_refine_ls_goodness_of_fit_ref 1.070
_refine_ls_hydrogen_treatment constr
_refine_ls_matrix_type full
_refine_ls_number_parameters 424
_refine_ls_number_reflns 5202
_refine_ls_number_restraints 422
_refine_ls_restrained_S_all 1.081
_refine_ls_R_factor_all 0.0739
_refine_ls_R_factor_gt 0.0675
_refine_ls_shift/su_max 0.001
_refine_ls_shift/su_mean 0.000
_refine_ls_structure_factor_coef Fsqd
_refine_ls_weighting_details 'w=1/[\s^2^(Fo^2^)+(0.1389P)^2^+1.1883P] where P=(Fo^2^+2Fc^2^)/3'
_refine_ls_weighting_scheme calc
_refine_ls_wR_factor_gt 0.1885
_refine_ls_wR_factor_ref 0.1997
_reflns_Friedel_coverage 0.000
_reflns_number_gt 4499
_reflns_number_total 5202
_reflns_threshold_expression 'I > 2\s(I)'
_cod_data_source_file d5sc01202c2.cif
_cod_data_source_block 293k
_cod_depositor_comments 'Adding full bibliography for 1575144--1575149.cif.'
_cod_original_formula_sum 'C27.50 H30.50 Fe N12 O4.50 Pd'
_cod_database_code 1575149
_shelx_shelxl_version_number 2016/6
_shelx_space_group_comment
;
The symmetry employed for this shelxl refinement is uniquely defined
by the following loop, which should always be used as a source of
symmetry information in preference to the above space-group names.
They are only intended as comments.
;
_olex2_refinement_description
;
1. Fixed Uiso
 At 1.2 times of:
  All C(H) groups
 At 1.5 times of:
  All C(H,H,H) groups, All O(H) groups, All O(H,H) groups
2. Restrained distances
 C28-O5
 1.3 with sigma of 0.02
 O4-C27
 1.3 with sigma of 0.02
3. Uiso/Uaniso restraints and constraints
C1 \\sim C2 \\sim C3 \\sim C4 \\sim C5 \\sim C6 \\sim C7 \\sim C8 \\sim C9
\\sim C10 \\sim C11 \\sim C12 \\sim C13 \\sim C14 \\sim C15 \\sim C16 \\sim C17
\\sim C18 \\sim C19 \\sim C20 \\sim C21 \\sim C22 \\sim C23 \\sim C24 \\sim C25
\\sim C26 \\sim C27 \\sim C28: within 3.8A with sigma of 0.01 and sigma for
terminal atoms of 0.02 within 3.8A
Uanis(C27) \\sim Ueq, Uanis(O4) \\sim Ueq: with sigma of 0.01 and sigma for
terminal atoms of 0.02
Uanis(O4) \\sim Ueq: with sigma of 0.001 and sigma for terminal atoms of 0.002
Uanis(O5) \\sim Ueq, Uanis(C28) \\sim Ueq: with sigma of 0.01 and sigma for
terminal atoms of 0.02
4. Rigid body (RIGU) restrains
 C28, O5, C27, O4
 with sigma for 1-2 distances of 0.004 and sigma for 1-3 distances of 0.004
5. Others
 Fixed Sof: O5(0.5) H5A(0.5)
6.a Riding coordinates:
 C27(H27A,H27B,H27C), O4(H4A), O5(H5A), O1(H1A,H1B), O2(H2A,H2B), O3(H3A,H3B)
6.b Aromatic/amide H refined with riding coordinates:
 C1(H1), C2(H2), C3(H3), C4(H4), C5(H5), C7(H7), C8(H8), C9(H9), C10(H10),
 C11(H11), C16(H16), C17(H17), C18(H18), C19(H19), C20(H20), C22(H22), C23(H23),
  C24(H24), C25(H25), C26(H26)
;
_olex2_submission_special_instructions 'No special instructions were received'

loop_
_space_group_symop_operation_xyz
'x, y, z'
'-x, -y, -z'

loop_
_atom_site_label
_atom_site_type_symbol
_atom_site_fract_x
_atom_site_fract_y
_atom_site_fract_z
_atom_site_U_iso_or_equiv
_atom_site_adp_type
_atom_site_occupancy
_atom_site_site_symmetry_order
_atom_site_calc_flag
_atom_site_refinement_flags_posn
_atom_site_refinement_flags_adp
_atom_site_refinement_flags_occupancy
_atom_site_disorder_assembly
_atom_site_disorder_group
C1 C -0.5042(11) -0.0759(6) -0.7982(6) 0.0779(17) Uani 1 1 d . U . . .
H1 H -0.548959 -0.127527 -0.845969 0.094 Uiso 1 1 calc R U . . .
C2 C -0.5075(11) -0.0783(5) -0.7089(6) 0.0764(16) Uani 1 1 d . U . . .
H2 H -0.554973 -0.131515 -0.696948 0.092 Uiso 1 1 calc R U . . .
C3 C -0.4404(10) -0.0015(5) -0.6379(5) 0.0714(15) Uani 1 1 d . U . . .
H3 H -0.441116 -0.003837 -0.578363 0.086 Uiso 1 1 calc R U . . .
C4 C -0.4353(11) 0.0021(5) -0.8152(6) 0.0776(16) Uani 1 1 d . U . . .
H4 H -0.429580 0.002789 -0.874688 0.093 Uiso 1 1 calc R U . . .
C5 C -0.3730(11) 0.0813(6) -0.7445(5) 0.0737(15) Uani 1 1 d . U . . .
H5 H -0.332141 0.135612 -0.757109 0.088 Uiso 1 1 calc R U . . .
C6 C -0.3723(10) 0.0786(5) -0.6549(5) 0.0674(14) Uani 1 1 d . U . . .
C7 C -0.3044(11) 0.1631(5) -0.5814(5) 0.0701(15) Uani 1 1 d . U . . .
H7 H -0.282493 0.217494 -0.599009 0.084 Uiso 1 1 calc R U . . .
C8 C -0.2722(10) 0.1693(5) -0.4950(5) 0.0693(15) Uani 1 1 d . U . . .
H8 H -0.290608 0.115034 -0.476473 0.083 Uiso 1 1 calc R U . . .
C9 C -0.2101(10) 0.2537(5) -0.4255(5) 0.0675(15) Uani 1 1 d . U . . .
H9 H -0.188209 0.308751 -0.442051 0.081 Uiso 1 1 calc R U . . .
C10 C -0.0927(12) 0.4273(5) -0.2888(6) 0.0734(17) Uani 1 1 d . U . . .
H10 H -0.095439 0.442139 -0.344152 0.088 Uiso 1 1 calc R U . . .
C11 C -0.1063(9) 0.3512(4) -0.1896(5) 0.0617(15) Uani 1 1 d . U . . .
H11 H -0.122294 0.302590 -0.162551 0.074 Uiso 1 1 calc R U . . .
C12 C 0.3062(9) 0.6494(4) -0.0246(4) 0.0493(12) Uani 1 1 d . U . . .
C13 C 0.6823(8) 0.6506(4) -0.0293(4) 0.0483(12) Uani 1 1 d . U . . .
C14 C 0.6740(8) 0.8378(4) -0.0429(4) 0.0499(13) Uani 1 1 d . U . . .
C15 C 0.2982(8) 0.8361(4) -0.0382(4) 0.0478(12) Uani 1 1 d . U . . .
C16 C -0.4196(12) 0.5905(6) -0.8194(6) 0.0888(19) Uani 1 1 d . U . . .
H16 H -0.448652 0.559408 -0.880789 0.107 Uiso 1 1 calc R U . . .
C17 C -0.4624(13) 0.5474(7) -0.7540(7) 0.0894(19) Uani 1 1 d . U . . .
H17 H -0.520602 0.487963 -0.770449 0.107 Uiso 1 1 calc R U . . .
C18 C -0.4138(12) 0.5976(6) -0.6622(6) 0.0867(17) Uani 1 1 d . U . . .
H18 H -0.444285 0.570449 -0.618096 0.104 Uiso 1 1 calc R U . . .
C19 C -0.3391(12) 0.6742(6) -0.7947(6) 0.0828(17) Uani 1 1 d . U . . .
H19 H -0.313204 0.702042 -0.839226 0.099 Uiso 1 1 calc R U . . .
C20 C -0.2915(11) 0.7222(6) -0.7055(6) 0.0794(16) Uani 1 1 d . U . . .
H20 H -0.235456 0.781984 -0.691133 0.095 Uiso 1 1 calc R U . . .
C21 C -0.3247(11) 0.6837(6) -0.6345(6) 0.0774(16) Uani 1 1 d . U . . .
C22 C -0.2850(12) 0.7309(6) -0.5413(6) 0.0832(16) Uani 1 1 d . U . . .
H22 H -0.310508 0.697886 -0.500382 0.100 Uiso 1 1 calc R U . . .
C23 C -0.2105(11) 0.8229(6) -0.5050(5) 0.0766(16) Uani 1 1 d . U . . .
H23 H -0.182911 0.857312 -0.544325 0.092 Uiso 1 1 calc R U . . .
C24 C -0.1751(11) 0.8661(6) -0.4084(5) 0.0749(17) Uani 1 1 d . U . . .
H24 H -0.201189 0.832520 -0.368049 0.090 Uiso 1 1 calc R U . . .
C25 C -0.0329(11) 1.0797(5) -0.2497(6) 0.0741(18) Uani 1 1 d . U . . .
H25 H -0.021289 1.122493 -0.283873 0.089 Uiso 1 1 calc R U . . .
C26 C -0.0797(10) 0.9513(5) -0.2126(5) 0.0646(16) Uani 1 1 d . U . . .
H26 H -0.107403 0.888833 -0.215194 0.078 Uiso 1 1 calc R U . . .
Fe1 Fe 0.000000 0.500000 0.000000 0.0446(3) Uani 1 2 d S . P . .
Fe2 Fe 0.000000 1.000000 0.000000 0.0451(3) Uani 1 2 d S . P . .
N1 N -0.1846(9) 0.2543(4) -0.3422(4) 0.0694(15) Uani 1 1 d . . . . .
N2 N -0.1327(8) 0.3414(4) -0.2800(4) 0.0585(13) Uani 1 1 d . . . . .
N3 N -0.0498(9) 0.4871(4) -0.2098(4) 0.0660(15) Uani 1 1 d . . . . .
N4 N -0.0555(7) 0.4375(3) -0.1449(4) 0.0550(12) Uani 1 1 d . . . . .
N5 N 0.2018(7) 0.5964(4) -0.0171(4) 0.0537(12) Uani 1 1 d . . . . .
N6 N 0.7934(7) 0.5976(4) -0.0213(4) 0.0546(12) Uani 1 1 d . . . . .
N7 N 0.7826(7) 0.8933(3) -0.0418(4) 0.0549(12) Uani 1 1 d . . . . .
N8 N 0.1919(7) 0.8914(4) -0.0342(4) 0.0566(13) Uani 1 1 d . . . . .
N9 N -0.1090(9) 0.9491(5) -0.3788(4) 0.0737(16) Uani 1 1 d . . . . .
N10 N -0.0799(8) 0.9861(4) -0.2865(4) 0.0645(14) Uani 1 1 d . . . . .
N11 N -0.0065(9) 1.1016(4) -0.1612(4) 0.0692(15) Uani 1 1 d . . . . .
N12 N -0.0356(7) 1.0173(3) -0.1384(4) 0.0532(12) Uani 1 1 d . . . . .
Pd1 Pd 0.48952(5) 0.74263(2) -0.03648(3) 0.0434(2) Uani 1 1 d . . . . .
C27 C -0.184(2) 0.5567(13) -0.4304(13) 0.200(5) Uani 1 1 d D U . . .
H27A H -0.075583 0.524199 -0.446971 0.300 Uiso 1 1 d R U . . .
H27B H -0.131473 0.580459 -0.370261 0.300 Uiso 1 1 d R U . . .
H27C H -0.155013 0.598899 -0.461341 0.300 Uiso 1 1 d R U . . .
O4 O -0.384(2) 0.5474(13) -0.4439(16) 0.319(9) Uani 1 1 d D U . . .
H4A H -0.452897 0.605178 -0.426332 0.478 Uiso 1 1 d R U . . .
C28 C 0.000000 0.500000 -0.500000 0.169(7) Uani 1 2 d DS U P . .
O5 O -0.150(2) 0.4386(11) -0.5191(14) 0.148(6) Uani 0.5 1 d D U P . .
H5A H -0.255618 0.447764 -0.498335 0.221 Uiso 0.5 1 d R U P . .
O1 O -0.0373(8) 0.6907(4) -0.1733(6) 0.101(2) Uani 1 1 d . . . . .
H1A H -0.051110 0.631658 -0.197577 0.151 Uiso 1 1 d R U . . .
H1B H -0.084550 0.734968 -0.183717 0.151 Uiso 1 1 d R U . . .
O2 O -0.3628(15) 0.7062(8) -0.2948(9) 0.193(5) Uani 1 1 d . . . . .
H2A H -0.286100 0.682218 -0.304842 0.289 Uiso 1 1 d R U . . .
H2B H -0.430000 0.691528 -0.263361 0.289 Uiso 1 1 d R U . . .
O3 O -0.2389(16) 0.3468(8) -0.7095(10) 0.216(6) Uani 1 1 d . . . . .
H3A H -0.140395 0.330801 -0.727723 0.323 Uiso 1 1 d R U . . .
H3B H -0.229015 0.389861 -0.660273 0.323 Uiso 1 1 d R U . . .

loop_
_atom_site_aniso_label
_atom_site_aniso_U_11
_atom_site_aniso_U_22
_atom_site_aniso_U_33
_atom_site_aniso_U_23
_atom_site_aniso_U_13
_atom_site_aniso_U_12
C1 0.073(3) 0.082(3) 0.068(3) -0.001(3) 0.009(3) 0.007(3)
C2 0.074(3) 0.077(3) 0.070(3) 0.003(3) 0.015(3) 0.001(3)
C3 0.072(3) 0.077(3) 0.061(3) 0.006(3) 0.019(3) 0.006(3)
C4 0.077(3) 0.084(3) 0.063(3) 0.004(3) 0.010(3) 0.007(3)
C5 0.075(3) 0.080(3) 0.061(3) 0.007(3) 0.014(3) 0.003(3)
C6 0.066(3) 0.075(3) 0.056(3) 0.003(2) 0.019(3) 0.006(3)
C7 0.071(3) 0.072(3) 0.061(3) 0.004(3) 0.015(3) 0.002(3)
C8 0.072(3) 0.066(3) 0.062(3) 0.000(3) 0.015(3) 0.001(3)
C9 0.072(4) 0.064(3) 0.064(3) 0.009(3) 0.016(3) 0.003(3)
C10 0.086(4) 0.067(4) 0.071(4) 0.021(3) 0.020(4) 0.009(3)
C11 0.064(4) 0.058(3) 0.063(4) 0.011(3) 0.016(3) 0.005(3)
C12 0.042(3) 0.046(3) 0.059(3) 0.010(2) 0.013(3) 0.007(2)
C13 0.042(3) 0.044(3) 0.059(3) 0.009(2) 0.016(3) 0.004(2)
C14 0.046(3) 0.045(3) 0.061(3) 0.011(2) 0.019(3) 0.012(2)
C15 0.042(3) 0.044(3) 0.058(3) 0.008(2) 0.016(3) 0.008(2)
C16 0.085(4) 0.097(4) 0.074(4) 0.002(3) 0.015(3) 0.016(3)
C17 0.084(4) 0.095(4) 0.079(3) 0.004(3) 0.015(3) 0.006(3)
C18 0.085(3) 0.096(3) 0.078(3) 0.016(3) 0.018(3) 0.005(3)
C19 0.079(4) 0.098(4) 0.070(3) 0.012(3) 0.023(3) 0.014(3)
C20 0.074(3) 0.093(3) 0.069(3) 0.011(3) 0.024(3) 0.008(3)
C21 0.070(3) 0.091(3) 0.068(3) 0.010(3) 0.020(3) 0.009(3)
C22 0.078(3) 0.098(3) 0.071(3) 0.013(3) 0.021(3) 0.008(3)
C23 0.072(3) 0.091(4) 0.064(3) 0.009(3) 0.022(3) 0.010(3)
C24 0.072(4) 0.086(4) 0.065(3) 0.010(3) 0.019(3) 0.006(3)
C25 0.083(4) 0.071(4) 0.071(4) 0.021(3) 0.019(4) -0.005(3)
C26 0.070(4) 0.065(3) 0.061(4) 0.018(3) 0.017(3) 0.005(3)
Fe1 0.0348(6) 0.0422(6) 0.0568(7) 0.0074(5) 0.0158(5) 0.0047(4)
Fe2 0.0351(6) 0.0421(6) 0.0590(8) 0.0094(5) 0.0159(6) 0.0044(4)
N1 0.083(4) 0.061(3) 0.057(3) 0.000(3) 0.014(3) -0.002(3)
N2 0.062(3) 0.057(3) 0.053(3) 0.004(2) 0.014(3) 0.003(2)
N3 0.081(4) 0.051(3) 0.064(3) 0.008(3) 0.016(3) 0.001(3)
N4 0.058(3) 0.043(2) 0.064(3) 0.009(2) 0.019(3) 0.003(2)
N5 0.045(3) 0.055(3) 0.061(3) 0.011(2) 0.015(3) 0.001(2)
N6 0.046(3) 0.052(3) 0.065(3) 0.010(2) 0.017(3) 0.008(2)
N7 0.043(3) 0.050(3) 0.072(4) 0.013(2) 0.016(3) -0.001(2)
N8 0.047(3) 0.054(3) 0.072(4) 0.014(2) 0.023(3) 0.010(2)
N9 0.077(4) 0.086(4) 0.061(4) 0.017(3) 0.023(3) 0.012(3)
N10 0.070(4) 0.069(3) 0.058(3) 0.013(3) 0.023(3) 0.009(3)
N11 0.077(4) 0.059(3) 0.074(4) 0.017(3) 0.019(3) -0.002(3)
N12 0.051(3) 0.053(3) 0.056(3) 0.009(2) 0.017(3) 0.005(2)
Pd1 0.0332(3) 0.0401(3) 0.0573(3) 0.0081(2) 0.0155(2) 0.00446(18)
C27 0.241(9) 0.207(9) 0.151(9) 0.052(8) 0.021(9) 0.046(9)
O4 0.317(9) 0.321(9) 0.319(9) 0.082(3) 0.057(3) 0.013(2)
C28 0.171(9) 0.181(10) 0.166(10) 0.060(8) 0.033(8) 0.015(7)
O5 0.179(10) 0.125(8) 0.145(10) 0.058(8) 0.014(8) -0.007(7)
O1 0.079(4) 0.058(3) 0.156(6) 0.021(3) 0.004(4) -0.002(3)
O2 0.167(9) 0.243(12) 0.194(12) 0.106(10) 0.027(9) 0.026(8)
O3 0.206(12) 0.220(12) 0.221(14) 0.019(10) 0.093(12) -0.020(9)

loop_
_atom_type_symbol
_atom_type_description
_atom_type_scat_dispersion_real
_atom_type_scat_dispersion_imag
_atom_type_scat_source
C C 0.0033 0.0016 'International Tables Vol C Tables 4.2.6.8 and 6.1.1.4'
H H 0.0000 0.0000 'International Tables Vol C Tables 4.2.6.8 and 6.1.1.4'
Fe Fe 0.3463 0.8444 'International Tables Vol C Tables 4.2.6.8 and 6.1.1.4'
N N 0.0061 0.0033 'International Tables Vol C Tables 4.2.6.8 and 6.1.1.4'
O O 0.0106 0.0060 'International Tables Vol C Tables 4.2.6.8 and 6.1.1.4'
Pd Pd -0.9988 1.0072 'International Tables Vol C Tables 4.2.6.8 and 6.1.1.4'

loop_
_geom_angle_atom_site_label_1
_geom_angle_atom_site_label_2
_geom_angle_atom_site_label_3
_geom_angle
_geom_angle_site_symmetry_1
_geom_angle_site_symmetry_3
_geom_angle_publ_flag
C2 C1 H1 120.2 . . ?
C4 C1 H1 120.2 . . ?
C4 C1 C2 119.7(8) . . ?
C1 C2 H2 120.0 . . ?
C3 C2 C1 120.1(8) . . ?
C3 C2 H2 120.0 . . ?
C2 C3 H3 119.7 . . ?
C6 C3 C2 120.5(7) . . ?
C6 C3 H3 119.7 . . ?
C1 C4 H4 119.6 . . ?
C1 C4 C5 120.9(8) . . ?
C5 C4 H4 119.6 . . ?
C4 C5 H5 120.2 . . ?
C6 C5 C4 119.6(8) . . ?
C6 C5 H5 120.2 . . ?
C3 C6 C5 119.2(7) . . ?
C3 C6 C7 122.3(7) . . ?
C5 C6 C7 118.5(7) . . ?
C6 C7 H7 116.6 . . ?
C8 C7 C6 126.8(8) . . ?
C8 C7 H7 116.6 . . ?
C7 C8 H8 117.5 . . ?
C7 C8 C9 125.0(8) . . ?
C9 C8 H8 117.5 . . ?
C8 C9 H9 119.5 . . ?
N1 C9 C8 121.1(7) . . ?
N1 C9 H9 119.5 . . ?
N2 C10 H10 124.5 . . ?
N3 C10 H10 124.5 . . ?
N3 C10 N2 111.0(7) . . ?
N2 C11 H11 124.4 . . ?
N4 C11 H11 124.4 . . ?
N4 C11 N2 111.2(6) . . ?
N5 C12 Pd1 179.4(7) . . ?
N6 C13 Pd1 177.1(6) . . ?
N7 C14 Pd1 176.4(6) . . ?
N8 C15 Pd1 176.2(6) . . ?
C17 C16 H16 119.9 . . ?
C19 C16 H16 119.9 . . ?
C19 C16 C17 120.2(9) . . ?
C16 C17 H17 121.3 . . ?
C16 C17 C18 117.3(9) . . ?
C18 C17 H17 121.3 . . ?
C17 C18 H18 118.2 . . ?
C21 C18 C17 123.6(9) . . ?
C21 C18 H18 118.2 . . ?
C16 C19 H19 118.9 . . ?
C16 C19 C20 122.1(9) . . ?
C20 C19 H19 118.9 . . ?
C19 C20 H20 119.0 . . ?
C19 C20 C21 121.9(8) . . ?
C21 C20 H20 119.0 . . ?
C18 C21 C20 114.8(8) . . ?
C18 C21 C22 120.3(8) . . ?
C20 C21 C22 124.7(8) . . ?
C21 C22 H22 117.1 . . ?
C23 C22 C21 125.8(9) . . ?
C23 C22 H22 117.1 . . ?
C22 C23 H23 118.9 . . ?
C22 C23 C24 122.2(8) . . ?
C24 C23 H23 118.9 . . ?
C23 C24 H24 120.0 . . ?
N9 C24 C23 120.1(8) . . ?
N9 C24 H24 120.0 . . ?
N10 C25 H25 124.0 . . ?
N11 C25 H25 124.0 . . ?
N11 C25 N10 112.0(6) . . ?
N10 C26 H26 124.8 . . ?
N12 C26 H26 124.8 . . ?
N12 C26 N10 110.4(6) . . ?
N4 Fe1 N4 180.0 . 2_565 ?
N5 Fe1 N4 89.6(2) . 2_565 ?
N5 Fe1 N4 90.4(2) 2_565 2_565 ?
N5 Fe1 N4 89.6(2) 2_565 . ?
N5 Fe1 N4 90.4(2) . . ?
N5 Fe1 N5 180.0(3) 2_565 . ?
N6 Fe1 N4 88.0(2) 2_665 2_565 ?
N6 Fe1 N4 92.0(2) 1_455 2_565 ?
N6 Fe1 N4 88.0(2) 1_455 . ?
N6 Fe1 N4 92.0(2) 2_665 . ?
N6 Fe1 N5 89.6(2) 1_455 . ?
N6 Fe1 N5 90.4(2) 1_455 2_565 ?
N6 Fe1 N5 90.4(2) 2_665 . ?
N6 Fe1 N5 89.6(2) 2_665 2_565 ?
N6 Fe1 N6 180.0 2_665 1_455 ?
N7 Fe2 N7 180.0 2_675 1_455 ?
N7 Fe2 N8 89.11(19) 1_455 . ?
N7 Fe2 N8 90.9(2) 2_675 . ?
N7 Fe2 N8 89.1(2) 2_675 2_575 ?
N7 Fe2 N8 90.9(2) 1_455 2_575 ?
N7 Fe2 N12 90.2(2) 2_675 2_575 ?
N7 Fe2 N12 89.8(2) 2_675 . ?
N7 Fe2 N12 90.2(2) 1_455 . ?
N7 Fe2 N12 89.8(2) 1_455 2_575 ?
N8 Fe2 N8 180.0 . 2_575 ?
N8 Fe2 N12 89.7(2) . . ?
N8 Fe2 N12 90.3(2) . 2_575 ?
N8 Fe2 N12 89.7(2) 2_575 2_575 ?
N8 Fe2 N12 90.3(2) 2_575 . ?
N12 Fe2 N12 180.0 2_575 . ?
C9 N1 N2 116.3(6) . . ?
C10 N2 C11 104.6(6) . . ?
C10 N2 N1 133.7(6) . . ?
C11 N2 N1 121.6(6) . . ?
C10 N3 N4 107.0(5) . . ?
C11 N4 Fe1 129.7(4) . . ?
C11 N4 N3 106.1(6) . . ?
N3 N4 Fe1 124.1(4) . . ?
C12 N5 Fe1 178.1(5) . . ?
C13 N6 Fe1 177.4(6) . 1_655 ?
C14 N7 Fe2 164.1(5) . 1_655 ?
C15 N8 Fe2 169.6(6) . . ?
C24 N9 N10 117.1(7) . . ?
C25 N10 N9 120.7(6) . . ?
C26 N10 C25 103.8(6) . . ?
C26 N10 N9 135.5(6) . . ?
C25 N11 N12 105.1(6) . . ?
C26 N12 Fe2 126.1(4) . . ?
C26 N12 N11 108.6(6) . . ?
N11 N12 Fe2 125.2(4) . . ?
C13 Pd1 C12 90.1(2) . . ?
C13 Pd1 C14 90.1(2) . . ?
C13 Pd1 C15 177.7(2) . . ?
C14 Pd1 C12 177.7(3) . . ?
C15 Pd1 C12 89.7(2) . . ?
C15 Pd1 C14 90.1(2) . . ?
H27A C27 H27B 94.3 . . ?
H27A C27 H27C 86.5 . . ?
H27B C27 H27C 107.1 . . ?
O4 C27 H27A 143.6 . . ?
O4 C27 H27B 112.5 . . ?
O4 C27 H27C 107.3 . . ?
C27 O4 H4A 118.7 . . ?
C27 C28 H27A 16.7(4) 2_564 2_564 ?
C27 C28 H27A 163.3 2_564 . ?
H27A C28 H27A 180.0 . 2_564 ?
C28 C28 C27 0(10) 2_564 2_564 ?
C28 C28 H27A 0(10) 2_564 2_564 ?
C28 C28 H27A 0.0 2_564 . ?
C28 C28 O5 0(10) 2_564 2_564 ?
C28 C28 O5 0(10) 2_564 . ?
O5 C28 C27 109.8(10) . 2_564 ?
O5 C28 C27 70.2(10) 2_564 2_564 ?
O5 C28 H27A 106.2(13) . 2_564 ?
O5 C28 H27A 73.8 . . ?
O5 C28 H27A 106.2 2_564 . ?
O5 C28 H27A 73.8(13) 2_564 2_564 ?
O5 C28 O5 180.0 . 2_564 ?
C28 O5 C28 0.0 2_564 . ?
C28 O5 H5A 128.3 2_564 . ?
C28 O5 H5A 128.3 . . ?
H1A O1 H1B 134.9 . . ?
H2A O2 H2B 123.5 . . ?
H3A O3 H3B 116.0 . . ?

loop_
_geom_bond_atom_site_label_1
_geom_bond_atom_site_label_2
_geom_bond_distance
_geom_bond_site_symmetry_2
_geom_bond_publ_flag
C1 H1 0.9300 . ?
C1 C2 1.393(12) . ?
C1 C4 1.356(11) . ?
C2 H2 0.9300 . ?
C2 C3 1.382(10) . ?
C3 H3 0.9300 . ?
C3 C6 1.382(10) . ?
C4 H4 0.9300 . ?
C4 C5 1.396(10) . ?
C5 H5 0.9300 . ?
C5 C6 1.393(11) . ?
C6 C7 1.476(10) . ?
C7 H7 0.9300 . ?
C7 C8 1.294(11) . ?
C8 H8 0.9300 . ?
C8 C9 1.436(10) . ?
C9 H9 0.9300 . ?
C9 N1 1.265(10) . ?
C10 H10 0.9300 . ?
C10 N2 1.341(9) . ?
C10 N3 1.301(10) . ?
C11 H11 0.9300 . ?
C11 N2 1.347(9) . ?
C11 N4 1.304(8) . ?
C12 N5 1.139(9) . ?
C12 Pd1 1.994(6) . ?
C13 N6 1.152(9) . ?
C13 Pd1 1.988(6) . ?
C14 N7 1.142(8) . ?
C14 Pd1 1.990(6) . ?
C15 N8 1.136(8) . ?
C15 Pd1 1.988(6) . ?
C16 H16 0.9300 . ?
C16 C17 1.398(13) . ?
C16 C19 1.304(12) . ?
C17 H17 0.9300 . ?
C17 C18 1.408(13) . ?
C18 H18 0.9300 . ?
C18 C21 1.361(12) . ?
C19 H19 0.9300 . ?
C19 C20 1.366(12) . ?
C20 H20 0.9300 . ?
C20 C21 1.408(11) . ?
C21 C22 1.412(12) . ?
C22 H22 0.9300 . ?
C22 C23 1.400(11) . ?
C23 H23 0.9300 . ?
C23 C24 1.444(11) . ?
C24 H24 0.9300 . ?
C24 N9 1.256(10) . ?
C25 H25 0.9300 . ?
C25 N10 1.369(9) . ?
C25 N11 1.302(10) . ?
C26 H26 0.9300 . ?
C26 N10 1.362(9) . ?
C26 N12 1.295(9) . ?
Fe1 N4 2.161(6) . ?
Fe1 N4 2.161(6) 2_565 ?
Fe1 N5 2.156(5) 2_565 ?
Fe1 N5 2.156(5) . ?
Fe1 N6 2.152(5) 1_455 ?
Fe1 N6 2.152(5) 2_665 ?
Fe2 N7 2.148(5) 1_455 ?
Fe2 N7 2.148(5) 2_675 ?
Fe2 N8 2.177(5) . ?
Fe2 N8 2.177(5) 2_575 ?
Fe2 N12 2.187(5) 2_575 ?
Fe2 N12 2.187(5) . ?
N1 N2 1.403(7) . ?
N3 N4 1.385(8) . ?
N9 N10 1.371(9) . ?
N11 N12 1.396(7) . ?
C27 H27A 0.9796 . ?
C27 H27B 0.9215 . ?
C27 H27C 0.9176 . ?
C27 O4 1.471(15) . ?
O4 H4A 0.9986 . ?
C28 H27A 1.0631 . ?
C28 C28 0.0000 2_564 ?
C28 O5 1.380(14) . ?
C28 O5 1.380(14) 2_564 ?
O5 H5A 0.8955 . ?
O1 H1A 0.8536 . ?
O1 H1B 0.7802 . ?
O2 H2A 0.6933 . ?
O2 H2B 0.8178 . ?
O3 H3A 0.8451 . ?
O3 H3B 0.8499 . ?

loop_
_geom_torsion_atom_site_label_1
_geom_torsion_atom_site_label_2
_geom_torsion_atom_site_label_3
_geom_torsion_atom_site_label_4
_geom_torsion
_geom_torsion_site_symmetry_1
_geom_torsion_site_symmetry_2
_geom_torsion_site_symmetry_3
_geom_torsion_site_symmetry_4
_geom_torsion_publ_flag
C1 C2 C3 C6 1.0(12) . . . . ?
C1 C4 C5 C6 3.5(12) . . . . ?
C2 C1 C4 C5 -2.1(13) . . . . ?
C2 C3 C6 C5 0.4(12) . . . . ?
C2 C3 C6 C7 178.1(7) . . . . ?
C3 C6 C7 C8 11.7(13) . . . . ?
C4 C1 C2 C3 -0.2(13) . . . . ?
C4 C5 C6 C3 -2.6(12) . . . . ?
C4 C5 C6 C7 179.6(7) . . . . ?
C5 C6 C7 C8 -170.5(9) . . . . ?
C6 C7 C8 C9 -178.5(7) . . . . ?
C7 C8 C9 N1 178.8(8) . . . . ?
C8 C9 N1 N2 -176.9(6) . . . . ?
C9 N1 N2 C10 -4.3(12) . . . . ?
C9 N1 N2 C11 178.3(7) . . . . ?
C10 N3 N4 C11 -1.6(8) . . . . ?
C10 N3 N4 Fe1 -179.1(5) . . . . ?
C16 C17 C18 C21 -1.6(14) . . . . ?
C16 C19 C20 C21 0.7(14) . . . . ?
C17 C16 C19 C20 0.9(14) . . . . ?
C17 C18 C21 C20 3.0(13) . . . . ?
C17 C18 C21 C22 178.3(9) . . . . ?
C18 C21 C22 C23 -173.4(8) . . . . ?
C19 C16 C17 C18 -0.5(14) . . . . ?
C19 C20 C21 C18 -2.6(12) . . . . ?
C19 C20 C21 C22 -177.6(9) . . . . ?
C20 C21 C22 C23 1.4(14) . . . . ?
C21 C22 C23 C24 179.6(8) . . . . ?
C22 C23 C24 N9 -179.6(8) . . . . ?
C23 C24 N9 N10 179.6(7) . . . . ?
C24 N9 N10 C25 -170.7(7) . . . . ?
C24 N9 N10 C26 11.8(13) . . . . ?
C25 N11 N12 C26 -1.0(8) . . . . ?
C25 N11 N12 Fe2 176.5(5) . . . . ?
N2 C10 N3 N4 2.1(9) . . . . ?
N2 C11 N4 Fe1 177.9(4) . . . . ?
N2 C11 N4 N3 0.5(8) . . . . ?
N3 C10 N2 C11 -1.8(9) . . . . ?
N3 C10 N2 N1 -179.5(7) . . . . ?
N4 C11 N2 C10 0.7(8) . . . . ?
N4 C11 N2 N1 178.8(5) . . . . ?
N10 C25 N11 N12 0.7(9) . . . . ?
N10 C26 N12 Fe2 -176.6(4) . . . . ?
N10 C26 N12 N11 0.9(8) . . . . ?
N11 C25 N10 C26 -0.2(9) . . . . ?
N11 C25 N10 N9 -178.4(7) . . . . ?
N12 C26 N10 C25 -0.4(8) . . . . ?
N12 C26 N10 N9 177.3(7) . . . . ?
C27 C28 O5 C28 0(100) 2_564 . . 2_564 ?
